data_2227762
loop_
_publ_author_name
'Bartholom\"a, Mark'
'Cheung, Hoi'
'Zubieta, Jon'

_publ_section_title
;
 [\m-<i>N</i>,<i>N</i>,<i>N</i>',<i>N</i>'-Tetrakis(2-pyridylmethyl)butane-1,4-diamine]bis[diacetatocadmium(II)]
 nonahydrate
;
_journal_coeditor_code LH5104
_journal_issue 10
_journal_name_full 'Acta Crystallographica Section E'
_journal_page_first m1195
_journal_page_last m1196
_journal_paper_doi 10.1107/S1600536810034550
_journal_volume 66
_journal_year 2010
_chemical_formula_iupac '[Cd2 (C2 H3 O2)4 (C28 H32 N6)], 9H2 O'
_chemical_formula_moiety 'C36 H44 Cd2 N6 O8, 9(H2 O)'
_chemical_formula_sum 'C36 H62 Cd2 N6 O17'
_chemical_formula_weight 1075.72
_chemical_name_systematic
;
[\m-<i>N</i>,<i>N</i>,<i>N</i>',<i>N</i>'-Tetrakis(2-pyridylmethyl)butane-
1,4-diamine]bis[diacetatocadmium(II)] nonahydrate
;
_space_group_IT_number 15
_symmetry_cell_setting monoclinic
_symmetry_space_group_name_Hall '-C 2yc'
_symmetry_space_group_name_H-M 'C 1 2/c 1'
_atom_sites_solution_hydrogens geom
_atom_sites_solution_primary direct
_atom_sites_solution_secondary difmap
_audit_creation_method SHELXL-97
_cell_angle_alpha 90.00
_cell_angle_beta 100.127(2)
_cell_angle_gamma 90.00
_cell_formula_units_Z 4
_cell_length_a 15.9680(17)
_cell_length_b 11.4320(12)
_cell_length_c 26.451(3)
_cell_measurement_reflns_used 5663
_cell_measurement_temperature 90(2)
_cell_measurement_theta_max 28.25
_cell_measurement_theta_min 2.57
_cell_volume 4753.3(9)
_computing_cell_refinement 'SAINT (Bruker, 1998)'
_computing_data_collection 'SMART (Bruker, 1998)'
_computing_data_reduction 'SAINT (Bruker, 1998)'
_computing_molecular_graphics 'DIAMOND (Brandenburg & Putz, 1999)'
_computing_publication_material 'SHELXTL (Sheldrick, 2008)'
_computing_structure_refinement 'SHELXL97 (Sheldrick, 2008)'
_computing_structure_solution 'SHELXS97 (Sheldrick, 2008)'
_diffrn_ambient_temperature 90(2)
_diffrn_detector_area_resol_mean 512
_diffrn_measured_fraction_theta_full 0.994
_diffrn_measured_fraction_theta_max 0.994
_diffrn_measurement_device_type 'Bruker SMART APEX'
_diffrn_measurement_method '\f and \w scans'
_diffrn_radiation_monochromator graphite
_diffrn_radiation_source 'fine-focus sealed tube'
_diffrn_radiation_type MoK\a
_diffrn_radiation_wavelength 0.71073
_diffrn_reflns_av_R_equivalents 0.0215
_diffrn_reflns_av_sigmaI/netI 0.0191
_diffrn_reflns_limit_h_max 21
_diffrn_reflns_limit_h_min -20
_diffrn_reflns_limit_k_max 15
_diffrn_reflns_limit_k_min -15
_diffrn_reflns_limit_l_max 34
_diffrn_reflns_limit_l_min -35
_diffrn_reflns_number 23441
_diffrn_reflns_theta_full 28.26
_diffrn_reflns_theta_max 28.26
_diffrn_reflns_theta_min 2.20
_diffrn_standards_number 0
_exptl_absorpt_coefficient_mu 0.966
_exptl_absorpt_correction_T_max 0.9096
_exptl_absorpt_correction_T_min 0.7603
_exptl_absorpt_correction_type multi-scan
_exptl_absorpt_process_details '(SADABS; Bruker, 1998)'
_exptl_crystal_colour colourless
_exptl_crystal_density_diffrn 1.503
_exptl_crystal_density_method 'not measured'
_exptl_crystal_description block
_exptl_crystal_F_000 2208
_exptl_crystal_size_max 0.30
_exptl_crystal_size_mid 0.20
_exptl_crystal_size_min 0.10
_refine_diff_density_max 1.545
_refine_diff_density_min -0.565
_refine_ls_extinction_method none
_refine_ls_goodness_of_fit_ref 1.197
_refine_ls_hydrogen_treatment mixed
_refine_ls_matrix_type full
_refine_ls_number_parameters 314
_refine_ls_number_reflns 5847
_refine_ls_number_restraints 0
_refine_ls_restrained_S_all 1.197
_refine_ls_R_factor_all 0.0469
_refine_ls_R_factor_gt 0.0450
_refine_ls_shift/su_max 0.001
_refine_ls_shift/su_mean 0.000
_refine_ls_structure_factor_coef Fsqd
_refine_ls_weighting_details 'calc w=1/[\s^2^(Fo^2^)+(0.0355P)^2^+21.0991P] where P=(Fo^2^+2Fc^2^)/3'
_refine_ls_weighting_scheme calc
_refine_ls_wR_factor_gt 0.1023
_refine_ls_wR_factor_ref 0.1034
_reflns_number_gt 5621
_reflns_number_total 5847
_reflns_threshold_expression I>2\s(I)
_cod_data_source_file lh5104.cif
_cod_data_source_block I
_cod_original_sg_symbol_H-M 'C 2/c'
_cod_database_code 2227762
_cod_database_fobs_code 2227762

loop_
_symmetry_equiv_pos_as_xyz
'x, y, z'
'-x, y, -z+1/2'
'x+1/2, y+1/2, z'
'-x+1/2, y+1/2, -z+1/2'
'-x, -y, -z'
'x, -y, z-1/2'
'-x+1/2, -y+1/2, -z'
'x+1/2, -y+1/2, z-1/2'

loop_
_atom_site_type_symbol
_atom_site_label
_atom_site_fract_x
_atom_site_fract_y
_atom_site_fract_z
_atom_site_U_iso_or_equiv
_atom_site_adp_type
_atom_site_calc_flag
_atom_site_refinement_flags
_atom_site_occupancy
_atom_site_disorder_assembly
_atom_site_disorder_group
Cd Cd1 0.165978(14) 0.604997(19) 0.132379(8) 0.02575(8) Uani d . 1 . .
O O1 0.2134(2) 0.4939(3) 0.21610(10) 0.0556(9) Uani d . 1 . .
O O2 0.2542(2) 0.6682(3) 0.20295(11) 0.0560(8) Uani d . 1 . .
O O3 0.2906(2) 0.7203(3) 0.09388(13) 0.0616(9) Uani d . 1 . .
O O4 0.15464(17) 0.7426(2) 0.07125(11) 0.0423(6) Uani d . 1 . .
O O5 0.0000 0.2308(3) 0.2500 0.0322(7) Uani d S 1 . .
O O6 0.00239(19) 0.8361(3) 0.02426(12) 0.0402(6) Uani d . 1 . .
O O7 0.85601(17) 0.3567(3) 0.22061(12) 0.0377(6) Uani d . 1 . .
O O8 0.0253(2) 0.0574(3) 0.07224(12) 0.0418(6) Uani d . 1 . .
O O9 0.4442(2) 0.6321(3) 0.15079(13) 0.0437(7) Uani d . 1 . .
N N1 0.05268(16) 0.4637(2) 0.12010(9) 0.0228(5) Uani d . 1 . .
N N2 0.04401(19) 0.6870(3) 0.15915(10) 0.0300(6) Uani d . 1 . .
N N3 0.21759(17) 0.4384(2) 0.09883(10) 0.0259(5) Uani d . 1 . .
C C1 0.0067(2) 0.4816(3) 0.16377(12) 0.0276(6) Uani d . 1 . .
H H1A 0.0419 0.4517 0.1957 0.033 Uiso calc R 1 . .
H H1B -0.0471 0.4366 0.1575 0.033 Uiso calc R 1 . .
C C2 -0.0127(2) 0.6095(3) 0.17043(11) 0.0273(6) Uani d . 1 . .
C C3 -0.0848(2) 0.6442(3) 0.18900(13) 0.0349(7) Uani d . 1 . .
H H3 -0.1241 0.5878 0.1971 0.042 Uiso calc R 1 . .
C C4 -0.0988(3) 0.7620(4) 0.19562(14) 0.0407(8) Uani d . 1 . .
H H4 -0.1474 0.7876 0.2088 0.049 Uiso calc R 1 . .
C C5 -0.0413(3) 0.8423(3) 0.18282(13) 0.0396(8) Uani d . 1 . .
H H5 -0.0500 0.9239 0.1864 0.047 Uiso calc R 1 . .
C C6 0.0289(3) 0.8011(3) 0.16482(13) 0.0361(8) Uani d . 1 . .
H H6 0.0686 0.8561 0.1560 0.043 Uiso calc R 1 . .
C C7 0.0917(2) 0.3463(3) 0.12297(12) 0.0270(6) Uani d . 1 . .
H H7A 0.0498 0.2899 0.1049 0.032 Uiso calc R 1 . .
H H7B 0.1056 0.3222 0.1594 0.032 Uiso calc R 1 . .
C C8 0.17205(19) 0.3403(3) 0.09967(11) 0.0246(6) Uani d . 1 . .
C C9 0.1976(2) 0.2339(3) 0.08241(12) 0.0299(7) Uani d . 1 . .
H H9 0.1638 0.1658 0.0832 0.036 Uiso calc R 1 . .
C C10 0.2736(2) 0.2291(3) 0.06395(13) 0.0339(7) Uani d . 1 . .
H H10 0.2928 0.1572 0.0521 0.041 Uiso calc R 1 . .
C C11 0.3211(2) 0.3300(3) 0.06300(13) 0.0332(7) Uani d . 1 . .
H H11 0.3733 0.3284 0.0505 0.040 Uiso calc R 1 . .
C C12 0.2915(2) 0.4325(3) 0.08031(12) 0.0301(7) Uani d . 1 . .
H H12 0.3240 0.5018 0.0793 0.036 Uiso calc R 1 . .
C C13 -0.00785(19) 0.4817(3) 0.07122(11) 0.0264(6) Uani d . 1 . .
H H13A -0.0380 0.5567 0.0733 0.032 Uiso calc R 1 . .
H H13B -0.0509 0.4185 0.0675 0.032 Uiso calc R 1 . .
C C14 0.03306(18) 0.4836(3) 0.02357(11) 0.0246(6) Uani d . 1 . .
H H14A 0.0571 0.4057 0.0184 0.029 Uiso calc R 1 . .
H H14B 0.0801 0.5413 0.0281 0.029 Uiso calc R 1 . .
C C15 0.2586(2) 0.5762(3) 0.23017(13) 0.0387(8) Uani d . 1 . .
C C16 0.3163(3) 0.5767(5) 0.28214(16) 0.0603(14) Uani d . 1 . .
H H16A 0.2953 0.5199 0.3047 0.090 Uiso calc R 1 . .
H H16B 0.3166 0.6550 0.2973 0.090 Uiso calc R 1 . .
H H16C 0.3742 0.5555 0.2780 0.090 Uiso calc R 1 . .
C C17 0.2281(3) 0.7765(4) 0.07178(16) 0.0440(9) Uani d . 1 . .
C C18 0.2414(3) 0.8863(4) 0.0423(2) 0.0635(14) Uani d . 1 . .
H H18A 0.2959 0.8813 0.0302 0.095 Uiso calc R 1 . .
H H18B 0.2419 0.9545 0.0648 0.095 Uiso calc R 1 . .
H H18C 0.1951 0.8944 0.0128 0.095 Uiso calc R 1 . .
H H8B 0.017(3) -0.008(4) 0.0639(16) 0.033(11) Uiso d . 1 . .
H H5A 0.039(2) 0.271(4) 0.2553(17) 0.035(11) Uiso d . 1 . .
H H6B 0.001(3) 0.859(4) -0.007(2) 0.048(13) Uiso d . 1 . .
H H8A 0.002(3) 0.071(4) 0.093(2) 0.049(15) Uiso d . 1 . .
H H7C 0.835(3) 0.395(4) 0.2383(19) 0.048(14) Uiso d . 1 . .
H H9B 0.463(3) 0.653(4) 0.1789(19) 0.043(13) Uiso d . 1 . .
H H6A 0.047(3) 0.812(4) 0.0345(19) 0.052(15) Uiso d . 1 . .
H H7D 0.824(3) 0.309(5) 0.2106(19) 0.054(15) Uiso d . 1 . .
H H9A 0.400(4) 0.665(5) 0.141(2) 0.069(18) Uiso d . 1 . .

loop_
_atom_site_aniso_label
_atom_site_aniso_U_11
_atom_site_aniso_U_22
_atom_site_aniso_U_33
_atom_site_aniso_U_12
_atom_site_aniso_U_13
_atom_site_aniso_U_23
Cd1 0.02604(13) 0.02573(12) 0.02352(12) -0.00736(8) -0.00101(8) 0.00419(8)
O1 0.0564(18) 0.072(2) 0.0323(14) -0.0304(16) -0.0097(12) 0.0150(14)
O2 0.0591(19) 0.0571(19) 0.0434(16) -0.0261(15) -0.0137(14) 0.0117(14)
O3 0.0560(19) 0.065(2) 0.0574(19) 0.0113(16) -0.0089(15) 0.0048(16)
O4 0.0395(14) 0.0400(14) 0.0471(15) -0.0045(11) 0.0070(12) 0.0182(12)
O5 0.0285(18) 0.0317(18) 0.0355(18) 0.000 0.0031(15) 0.000
O6 0.0330(15) 0.0471(16) 0.0420(16) 0.0024(12) 0.0104(12) 0.0054(13)
O7 0.0262(13) 0.0366(14) 0.0509(16) -0.0037(11) 0.0086(12) -0.0113(12)
O8 0.0517(17) 0.0372(16) 0.0395(15) -0.0072(13) 0.0165(13) -0.0059(12)
O9 0.0422(16) 0.0450(16) 0.0430(17) 0.0027(13) 0.0049(13) -0.0166(13)
N1 0.0230(12) 0.0252(12) 0.0198(11) -0.0018(10) 0.0026(9) 0.0023(9)
N2 0.0377(15) 0.0313(14) 0.0202(12) -0.0047(12) 0.0033(11) 0.0014(10)
N3 0.0250(13) 0.0292(13) 0.0209(12) -0.0040(10) -0.0025(10) 0.0043(10)
C1 0.0308(16) 0.0300(16) 0.0225(14) -0.0035(13) 0.0062(12) 0.0055(12)
C2 0.0330(16) 0.0311(16) 0.0172(13) -0.0019(13) 0.0022(11) 0.0031(11)
C3 0.0371(18) 0.0418(19) 0.0265(16) 0.0007(15) 0.0072(14) 0.0027(14)
C4 0.045(2) 0.047(2) 0.0302(17) 0.0088(17) 0.0070(15) -0.0028(15)
C5 0.055(2) 0.0332(18) 0.0279(17) 0.0057(16) 0.0014(16) -0.0036(14)
C6 0.048(2) 0.0319(17) 0.0264(16) -0.0060(15) 0.0022(14) -0.0021(13)
C7 0.0287(15) 0.0219(14) 0.0302(15) -0.0033(12) 0.0047(12) 0.0038(12)
C8 0.0237(14) 0.0273(15) 0.0210(13) -0.0030(12) -0.0014(11) 0.0036(11)
C9 0.0296(16) 0.0307(16) 0.0280(15) -0.0045(13) 0.0009(12) 0.0026(12)
C10 0.0331(17) 0.0369(18) 0.0294(16) 0.0033(14) -0.0007(13) -0.0011(14)
C11 0.0255(16) 0.0435(19) 0.0298(16) -0.0024(14) 0.0027(13) 0.0017(14)
C12 0.0246(15) 0.0388(17) 0.0250(15) -0.0062(13) -0.0005(12) 0.0039(13)
C13 0.0232(14) 0.0348(16) 0.0195(13) -0.0054(12) -0.0009(11) 0.0000(12)
C14 0.0211(14) 0.0299(15) 0.0211(14) -0.0029(12) -0.0007(11) -0.0003(11)
C15 0.041(2) 0.045(2) 0.0262(16) -0.0158(16) -0.0051(14) 0.0073(14)
C16 0.056(3) 0.081(3) 0.035(2) -0.033(2) -0.0160(19) 0.016(2)
C17 0.047(2) 0.041(2) 0.041(2) -0.0010(17) -0.0010(17) 0.0084(16)
C18 0.055(3) 0.053(3) 0.085(4) -0.008(2) 0.019(3) 0.030(3)

loop_
_atom_type_symbol
_atom_type_description
_atom_type_scat_dispersion_real
_atom_type_scat_dispersion_imag
_atom_type_scat_source
C C 0.0033 0.0016 'International Tables Vol C Tables 4.2.6.8 and 6.1.1.4'
H H 0.0000 0.0000 'International Tables Vol C Tables 4.2.6.8 and 6.1.1.4'
N N 0.0061 0.0033 'International Tables Vol C Tables 4.2.6.8 and 6.1.1.4'
Cd Cd -0.8075 1.2024 'International Tables Vol C Tables 4.2.6.8 and 6.1.1.4'
O O 0.0106 0.0060 'International Tables Vol C Tables 4.2.6.8 and 6.1.1.4'

loop_
_geom_angle_atom_site_label_1
_geom_angle_atom_site_label_2
_geom_angle_atom_site_label_3
_geom_angle_site_symmetry_1
_geom_angle_site_symmetry_3
_geom_angle
_geom_angle_publ_flag
O4 Cd1 O4 1 . 0.0(2) ?
O4 Cd1 O2 1 . 109.44(11) ?
O4 Cd1 O2 . . 109.44(11) ?
O4 Cd1 N3 1 . 106.87(10) ?
O4 Cd1 N3 . . 106.87(10) ?
O2 Cd1 N3 . . 111.66(11) ?
O4 Cd1 N2 1 . 88.38(10) ?
O4 Cd1 N2 . . 88.38(10) ?
O2 Cd1 N2 . . 93.01(12) ?
N3 Cd1 N2 . . 143.54(9) ?
O4 Cd1 N1 1 . 114.26(9) ?
O4 Cd1 N1 . . 114.26(9) ?
O2 Cd1 N1 . . 132.37(10) ?
N3 Cd1 N1 . . 72.86(9) ?
N2 Cd1 N1 . . 70.68(9) ?
O4 Cd1 O1 1 . 161.92(10) ?
O4 Cd1 O1 . . 161.92(10) ?
O2 Cd1 O1 . . 52.59(10) ?
N3 Cd1 O1 . . 81.46(10) ?
N2 Cd1 O1 . . 94.11(10) ?
N1 Cd1 O1 . . 83.35(9) ?
O4 Cd1 O3 1 . 50.44(9) ?
O4 Cd1 O3 . . 50.44(9) ?
O2 Cd1 O3 . . 76.31(11) ?
N3 Cd1 O3 . . 85.54(10) ?
N2 Cd1 O3 . . 127.56(10) ?
N1 Cd1 O3 . . 148.74(9) ?
O1 Cd1 O3 . . 116.10(9) ?
C15 O1 Cd1 . . 87.1(2) ?
C15 O2 Cd1 . . 99.7(2) ?
C17 O3 Cd1 . . 81.2(3) ?
C17 O4 Cd1 . . 104.9(2) ?
H6B O6 H6A . . 108(5) ?
H7C O7 H7D . . 106(5) ?
H8B O8 H8A . . 110(5) ?
H9B O9 H9A . . 109(5) ?
C7 N1 C13 . . 112.0(2) ?
C7 N1 C1 . . 110.3(2) ?
C13 N1 C1 . . 108.8(2) ?
C7 N1 Cd1 . . 107.62(18) ?
C13 N1 Cd1 . . 112.52(18) ?
C1 N1 Cd1 . . 105.36(18) ?
C2 N2 C6 . . 118.6(3) ?
C2 N2 Cd1 . . 115.3(2) ?
C6 N2 Cd1 . . 126.1(2) ?
C8 N3 C12 . . 118.3(3) ?
C8 N3 Cd1 . . 116.9(2) ?
C12 N3 Cd1 . . 124.8(2) ?
N1 C1 C2 . . 111.3(2) ?
N1 C1 H1A . . 109.4 ?
C2 C1 H1A . . 109.4 ?
N1 C1 H1B . . 109.4 ?
C2 C1 H1B . . 109.4 ?
H1A C1 H1B . . 108.0 ?
N2 C2 C3 . . 121.7(3) ?
N2 C2 C1 . . 117.0(3) ?
C3 C2 C1 . . 121.2(3) ?
C4 C3 C2 . . 119.2(4) ?
C4 C3 H3 . . 120.4 ?
C2 C3 H3 . . 120.4 ?
C3 C4 C5 . . 119.1(4) ?
C3 C4 H4 . . 120.4 ?
C5 C4 H4 . . 120.4 ?
C6 C5 C4 . . 118.3(3) ?
C6 C5 H5 . . 120.8 ?
C4 C5 H5 . . 120.8 ?
N2 C6 C5 . . 123.1(4) ?
N2 C6 H6 . . 118.5 ?
C5 C6 H6 . . 118.5 ?
N1 C7 C8 . . 113.6(2) ?
N1 C7 H7A . . 108.9 ?
C8 C7 H7A . . 108.9 ?
N1 C7 H7B . . 108.9 ?
C8 C7 H7B . . 108.9 ?
H7A C7 H7B . . 107.7 ?
N3 C8 C9 . . 122.5(3) ?
N3 C8 C7 . . 117.9(3) ?
C9 C8 C7 . . 119.5(3) ?
C8 C9 C10 . . 118.5(3) ?
C8 C9 H9 . . 120.7 ?
C10 C9 H9 . . 120.7 ?
C11 C10 C9 . . 119.3(3) ?
C11 C10 H10 . . 120.3 ?
C9 C10 H10 . . 120.3 ?
C12 C11 C10 . . 119.0(3) ?
C12 C11 H11 . . 120.5 ?
C10 C11 H11 . . 120.5 ?
N3 C12 C11 . . 122.4(3) ?
N3 C12 H12 . . 118.8 ?
C11 C12 H12 . . 118.8 ?
N1 C13 C14 . . 114.5(2) ?
N1 C13 H13A . . 108.6 ?
C14 C13 H13A . . 108.6 ?
N1 C13 H13B . . 108.6 ?
C14 C13 H13B . . 108.6 ?
H13A C13 H13B . . 107.6 ?
C13 C14 C14 . 5_565 110.1(3) ?
C13 C14 H14A . . 109.6 ?
C14 C14 H14A 5_565 . 109.6 ?
C13 C14 H14B . . 109.6 ?
C14 C14 H14B 5_565 . 109.6 ?
H14A C14 H14B . . 108.2 ?
O1 C15 O2 . . 120.1(3) ?
O1 C15 C16 . . 121.2(3) ?
O2 C15 C16 . . 118.5(3) ?
C15 C16 H16A . . 109.5 ?
C15 C16 H16B . . 109.5 ?
H16A C16 H16B . . 109.5 ?
C15 C16 H16C . . 109.5 ?
H16A C16 H16C . . 109.5 ?
H16B C16 H16C . . 109.5 ?
O4 C17 O3 1 . 121.8(4) ?
O4 C17 O3 . . 121.8(4) ?
O4 C17 O3 1 1 121.8(4) ?
O4 C17 O3 . 1 121.8(4) ?
O4 C17 C18 1 . 118.3(4) ?
O4 C17 C18 . . 118.3(4) ?
O3 C17 C18 . . 119.8(4) ?
O3 C17 C18 1 . 119.8(4) ?
C17 C18 H18A . . 109.5 ?
C17 C18 H18B . . 109.5 ?
H18A C18 H18B . . 109.5 ?
C17 C18 H18C . . 109.5 ?
H18A C18 H18C . . 109.5 ?
H18B C18 H18C . . 109.5 ?

loop_
_geom_bond_atom_site_label_1
_geom_bond_atom_site_label_2
_geom_bond_site_symmetry_2
_geom_bond_distance
_geom_bond_publ_flag
Cd1 O4 1 2.240(2) n
Cd1 O4 . 2.240(2) y
Cd1 O2 . 2.251(3) y
Cd1 N3 . 2.313(3) y
Cd1 N2 . 2.379(3) y
Cd1 N1 . 2.405(3) y
Cd1 O1 . 2.550(3) y
Cd1 O3 . 2.729(4) y
O1 C15 . 1.205(5) ?
O2 C15 . 1.269(5) ?
O3 C17 . 1.242(5) ?
O4 C17 . 1.233(5) ?
O5 H5A . 0.76(4) ?
O6 H6B . 0.85(5) ?
O6 H6A . 0.77(5) ?
O7 H7C . 0.76(5) ?
O7 H7D . 0.77(5) ?
O8 H8B . 0.78(5) ?
O8 H8A . 0.73(5) ?
O9 H9B . 0.79(5) ?
O9 H9A . 0.80(6) ?
N1 C7 . 1.475(4) ?
N1 C13 . 1.486(4) ?
N1 C1 . 1.488(4) ?
N2 C2 . 1.338(4) ?
N2 C6 . 1.340(5) ?
N3 C8 . 1.339(4) ?
N3 C12 . 1.357(4) ?
C1 C2 . 1.512(5) ?
C1 H1A . 0.9900 ?
C1 H1B . 0.9900 ?
C2 C3 . 1.387(5) ?
C3 C4 . 1.381(5) ?
C3 H3 . 0.9500 ?
C4 C5 . 1.382(6) ?
C4 H4 . 0.9500 ?
C5 C6 . 1.376(6) ?
C5 H5 . 0.9500 ?
C6 H6 . 0.9500 ?
C7 C8 . 1.519(4) ?
C7 H7A . 0.9900 ?
C7 H7B . 0.9900 ?
C8 C9 . 1.386(5) ?
C9 C10 . 1.386(5) ?
C9 H9 . 0.9500 ?
C10 C11 . 1.384(5) ?
C10 H10 . 0.9500 ?
C11 C12 . 1.371(5) ?
C11 H11 . 0.9500 ?
C12 H12 . 0.9500 ?
C13 C14 . 1.518(4) ?
C13 H13A . 0.9900 ?
C13 H13B . 0.9900 ?
C14 C14 5_565 1.532(6) ?
C14 H14A . 0.9900 ?
C14 H14B . 0.9900 ?
C15 C16 . 1.514(5) ?
C16 H16A . 0.9800 ?
C16 H16B . 0.9800 ?
C16 H16C . 0.9800 ?
C17 O4 1 1.233(5) ?
C17 O3 1 1.242(5) ?
C17 C18 . 1.513(6) ?
C18 H18A . 0.9800 ?
C18 H18B . 0.9800 ?
C18 H18C . 0.9800 ?

loop_
_geom_hbond_atom_site_label_D
_geom_hbond_atom_site_label_H
_geom_hbond_atom_site_label_A
_geom_hbond_site_symmetry_A
_geom_hbond_distance_DH
_geom_hbond_distance_HA
_geom_hbond_distance_DA
_geom_hbond_angle_DHA
O9 H9A O3 1 0.80(6) 2.06(6) 2.829(5) 160(6)
O6 H6A O4 1 0.77(5) 1.98(5) 2.745(4) 170(5)
O9 H9B O5 3 0.79(5) 2.07(5) 2.852(3) 170(5)
O7 H7C O1 2_655 0.76(5) 1.91(5) 2.673(4) 177(5)
O8 H8A O9 3_445 0.73(5) 2.04(5) 2.769(4) 172(5)
O6 H6B O8 5_565 0.85(5) 1.97(5) 2.792(4) 164(5)
O5 H5A O7 2_655 0.76(4) 1.96(4) 2.708(3) 170(5)
O8 H8B O6 1_545 0.78(5) 2.06(5) 2.825(4) 166(4)

loop_
_geom_torsion_atom_site_label_1
_geom_torsion_atom_site_label_2
_geom_torsion_atom_site_label_3
_geom_torsion_atom_site_label_4
_geom_torsion_site_symmetry_1
_geom_torsion_site_symmetry_2
_geom_torsion_site_symmetry_3
_geom_torsion_site_symmetry_4
_geom_torsion
_geom_torsion_publ_flag
O4 Cd1 O1 C15 1 . . . 2.7(5) ?
O4 Cd1 O1 C15 . . . . 2.7(5) ?
O2 Cd1 O1 C15 . . . . -4.0(3) ?
N3 Cd1 O1 C15 . . . . 121.8(3) ?
N2 Cd1 O1 C15 . . . . -94.7(3) ?
N1 Cd1 O1 C15 . . . . -164.7(3) ?
O3 Cd1 O1 C15 . . . . 41.0(3) ?
O4 Cd1 O2 C15 1 . . . -173.9(3) ?
O4 Cd1 O2 C15 . . . . -173.9(3) ?
N3 Cd1 O2 C15 . . . . -55.8(3) ?
N2 Cd1 O2 C15 . . . . 96.7(3) ?
N1 Cd1 O2 C15 . . . . 30.4(3) ?
O1 Cd1 O2 C15 . . . . 3.9(3) ?
O3 Cd1 O2 C15 . . . . -135.3(3) ?
O4 Cd1 O3 O3 1 . . 1 0.00(18) ?
O4 Cd1 O3 O3 . . . 1 0.00(18) ?
O2 Cd1 O3 O3 . . . 1 0.00(11) ?
N3 Cd1 O3 O3 . . . 1 0.00(13) ?
N2 Cd1 O3 O3 . . . 1 0.00(13) ?
N1 Cd1 O3 O3 . . . 1 0.00(6) ?
O1 Cd1 O3 O3 . . . 1 0.00(16) ?
O4 Cd1 O3 C17 1 . . . 7.3(2) ?
O4 Cd1 O3 C17 . . . . 7.3(2) ?
O2 Cd1 O3 C17 . . . . -122.9(3) ?
N3 Cd1 O3 C17 . . . . 123.5(3) ?
N2 Cd1 O3 C17 . . . . -39.8(3) ?
N1 Cd1 O3 C17 . . . . 77.8(3) ?
O1 Cd1 O3 C17 . . . . -158.3(3) ?
O2 Cd1 O4 O4 . . . 1 0.0(3) ?
N3 Cd1 O4 O4 . . . 1 0.0(3) ?
N2 Cd1 O4 O4 . . . 1 0.0(3) ?
N1 Cd1 O4 O4 . . . 1 0.0(2) ?
O1 Cd1 O4 O4 . . . 1 0.0(4) ?
O3 Cd1 O4 O4 . . . 1 0.0(2) ?
O4 Cd1 O4 C17 1 . . . 0(19) ?
O2 Cd1 O4 C17 . . . . 44.4(3) ?
N3 Cd1 O4 C17 . . . . -76.6(3) ?
N2 Cd1 O4 C17 . . . . 137.0(3) ?
N1 Cd1 O4 C17 . . . . -155.0(3) ?
O1 Cd1 O4 C17 . . . . 38.8(5) ?
O3 Cd1 O4 C17 . . . . -7.5(3) ?
O4 Cd1 N1 C7 1 . . . 127.65(19) ?
O4 Cd1 N1 C7 . . . . 127.65(19) ?
O2 Cd1 N1 C7 . . . . -77.5(2) ?
N3 Cd1 N1 C7 . . . . 26.46(18) ?
N2 Cd1 N1 C7 . . . . -153.4(2) ?
O1 Cd1 N1 C7 . . . . -56.62(19) ?
O3 Cd1 N1 C7 . . . . 74.8(3) ?
O4 Cd1 N1 C13 1 . . . 3.7(2) ?
O4 Cd1 N1 C13 . . . . 3.7(2) ?
O2 Cd1 N1 C13 . . . . 158.6(2) ?
N3 Cd1 N1 C13 . . . . -97.5(2) ?
N2 Cd1 N1 C13 . . . . 82.7(2) ?
O1 Cd1 N1 C13 . . . . 179.5(2) ?
O3 Cd1 N1 C13 . . . . -49.1(3) ?
O4 Cd1 N1 C1 1 . . . -114.65(19) ?
O4 Cd1 N1 C1 . . . . -114.65(19) ?
O2 Cd1 N1 C1 . . . . 40.2(2) ?
N3 Cd1 N1 C1 . . . . 144.16(19) ?
N2 Cd1 N1 C1 . . . . -35.66(18) ?
O1 Cd1 N1 C1 . . . . 61.08(19) ?
O3 Cd1 N1 C1 . . . . -167.51(19) ?
O4 Cd1 N2 C2 1 . . . 137.5(2) ?
O4 Cd1 N2 C2 . . . . 137.5(2) ?
O2 Cd1 N2 C2 . . . . -113.1(2) ?
N3 Cd1 N2 C2 . . . . 20.7(3) ?
N1 Cd1 N2 C2 . . . . 21.0(2) ?
O1 Cd1 N2 C2 . . . . -60.4(2) ?
O3 Cd1 N2 C2 . . . . 171.8(2) ?
O4 Cd1 N2 C6 1 . . . -44.1(3) ?
O4 Cd1 N2 C6 . . . . -44.1(3) ?
O2 Cd1 N2 C6 . . . . 65.3(3) ?
N3 Cd1 N2 C6 . . . . -160.9(2) ?
N1 Cd1 N2 C6 . . . . -160.6(3) ?
O1 Cd1 N2 C6 . . . . 117.9(3) ?
O3 Cd1 N2 C6 . . . . -9.8(3) ?
O4 Cd1 N3 C8 1 . . . -125.3(2) ?
O4 Cd1 N3 C8 . . . . -125.3(2) ?
O2 Cd1 N3 C8 . . . . 115.0(2) ?
N2 Cd1 N3 C8 . . . . -14.2(3) ?
N1 Cd1 N3 C8 . . . . -14.5(2) ?
O1 Cd1 N3 C8 . . . . 71.1(2) ?
O3 Cd1 N3 C8 . . . . -171.6(2) ?
O4 Cd1 N3 C12 1 . . . 57.2(3) ?
O4 Cd1 N3 C12 . . . . 57.2(3) ?
O2 Cd1 N3 C12 . . . . -62.5(3) ?
N2 Cd1 N3 C12 . . . . 168.3(2) ?
N1 Cd1 N3 C12 . . . . 168.0(3) ?
O1 Cd1 N3 C12 . . . . -106.4(2) ?
O3 Cd1 N3 C12 . . . . 10.9(2) ?
C7 N1 C1 C2 . . . . 164.2(3) ?
C13 N1 C1 C2 . . . . -72.5(3) ?
Cd1 N1 C1 C2 . . . . 48.4(3) ?
C6 N2 C2 C3 . . . . -1.8(5) ?
Cd1 N2 C2 C3 . . . . 176.7(2) ?
C6 N2 C2 C1 . . . . -179.7(3) ?
Cd1 N2 C2 C1 . . . . -1.2(3) ?
N1 C1 C2 N2 . . . . -33.5(4) ?
N1 C1 C2 C3 . . . . 148.6(3) ?
N2 C2 C3 C4 . . . . 0.6(5) ?
C1 C2 C3 C4 . . . . 178.4(3) ?
C2 C3 C4 C5 . . . . 1.0(5) ?
C3 C4 C5 C6 . . . . -1.2(5) ?
C2 N2 C6 C5 . . . . 1.5(5) ?
Cd1 N2 C6 C5 . . . . -176.8(2) ?
C4 C5 C6 N2 . . . . 0.0(5) ?
C13 N1 C7 C8 . . . . 88.0(3) ?
C1 N1 C7 C8 . . . . -150.7(3) ?
Cd1 N1 C7 C8 . . . . -36.2(3) ?
C12 N3 C8 C9 . . . . 0.0(4) ?
Cd1 N3 C8 C9 . . . . -177.7(2) ?
C12 N3 C8 C7 . . . . 176.9(3) ?
Cd1 N3 C8 C7 . . . . -0.7(3) ?
N1 C7 C8 N3 . . . . 26.7(4) ?
N1 C7 C8 C9 . . . . -156.3(3) ?
N3 C8 C9 C10 . . . . 0.5(5) ?
C7 C8 C9 C10 . . . . -176.4(3) ?
C8 C9 C10 C11 . . . . -0.4(5) ?
C9 C10 C11 C12 . . . . -0.1(5) ?
C8 N3 C12 C11 . . . . -0.5(4) ?
Cd1 N3 C12 C11 . . . . 176.9(2) ?
C10 C11 C12 N3 . . . . 0.6(5) ?
C7 N1 C13 C14 . . . . -66.3(3) ?
C1 N1 C13 C14 . . . . 171.5(3) ?
Cd1 N1 C13 C14 . . . . 55.2(3) ?
N1 C13 C14 C14 . . . 5_565 -173.6(3) ?
Cd1 O1 C15 O2 . . . . 6.6(4) ?
Cd1 O1 C15 C16 . . . . -178.5(4) ?
Cd1 O2 C15 O1 . . . . -7.5(5) ?
Cd1 O2 C15 C16 . . . . 177.4(4) ?
Cd1 O4 C17 O4 . . . 1 0E1(7) ?
O4 O4 C17 O3 1 . . . 0.00(9) ?
Cd1 O4 C17 O3 . . . . 15.0(5) ?
O4 O4 C17 O3 1 . . 1 0.00(9) ?
Cd1 O4 C17 O3 . . . 1 15.0(5) ?
O4 O4 C17 C18 1 . . . 0.00(7) ?
Cd1 O4 C17 C18 . . . . -168.0(4) ?
O3 O3 C17 O4 1 . . 1 0.00(10) ?
Cd1 O3 C17 O4 . . . 1 -12.0(4) ?
O3 O3 C17 O4 1 . . . 0.00(10) ?
Cd1 O3 C17 O4 . . . . -12.0(4) ?
Cd1 O3 C17 O3 . . . 1 0E1(10) ?
O3 O3 C17 C18 1 . . . 0.0(2) ?
Cd1 O3 C17 C18 . . . . 171.1(4) ?
